data_5000323
_chemical_formula_moiety ?
_chemical_formula_sum 'C31 H29 Cl6 Fe3 N4 O4'
_chemical_formula_weight 901.853
_space_group_IT_number 2
_symmetry_cell_setting triclinic
_symmetry_space_group_name_Hall '-P 1'
_symmetry_space_group_name_H-M 'P -1'
_cell_angle_alpha 96.77(3)
_cell_angle_beta 99.45(3)
_cell_angle_gamma 81.16(2)
_cell_formula_units_Z 2
_cell_length_a 14.099(7)
_cell_length_b 18.510(8)
_cell_length_c 7.108(3)
_cell_measurement_reflns_used 22
_cell_measurement_temperature 101.
_cell_measurement_theta_max 10.42
_cell_measurement_theta_min 9.67
_cell_volume 1800.0(14)
_diffrn_ambient_temperature 101.
_diffrn_detector_area_resol_mean ?
_diffrn_measured_fraction_theta_full 0
_diffrn_measured_fraction_theta_max ?
_diffrn_measurement_device_type 'refurbished Picker diffractometer'
_diffrn_measurement_method '\q/2\q scans'
_diffrn_radiation_type 'Mo K\a'
_diffrn_radiation_wavelength 0.71069
_diffrn_reflns_av_R_equivalents 0.068
_diffrn_reflns_limit_h_max ?
_diffrn_reflns_limit_h_min ?
_diffrn_reflns_limit_k_max ?
_diffrn_reflns_limit_k_min ?
_diffrn_reflns_limit_l_max ?
_diffrn_reflns_limit_l_min ?
_diffrn_reflns_number 6894
_diffrn_reflns_theta_full 0
_diffrn_reflns_theta_max ?
_diffrn_reflns_theta_min ?
_diffrn_standards_decay_% ?
_diffrn_standards_interval_count ?
_diffrn_standards_number ?
_exptl_absorpt_coefficient_mu 1.6784
_exptl_absorpt_correction_T_max 0.936
_exptl_absorpt_correction_T_min 0.78
_exptl_absorpt_correction_type analytical
_exptl_absorpt_process_details Tompa
_exptl_crystal_colour orange/brown
_exptl_crystal_density_diffrn 1.664
_exptl_crystal_density_meas ?
_exptl_crystal_density_method 'not measured'
_exptl_crystal_description ?
_exptl_crystal_F_000 910
_exptl_crystal_size_max .22
_exptl_crystal_size_mid .14
_exptl_crystal_size_min .04
_refine_diff_density_max ?
_refine_diff_density_min ?
_refine_ls_abs_structure_details none
_refine_ls_abs_structure_Flack ?
_refine_ls_extinction_coef -0.00000013(6)
_refine_ls_extinction_expression
;
Larson, A. C. (1967).  Acta Cryst. 23, p. 664.  Eq. (3)
;
_refine_ls_extinction_method Zachariasen
_refine_ls_goodness_of_fit_ref 1.4145
_refine_ls_hydrogen_treatment ?
_refine_ls_matrix_type full
_refine_ls_number_parameters 550
_refine_ls_number_reflns ?
_refine_ls_R_factor_gt 0.0558
_refine_ls_shift/su_max 0.1181
_refine_ls_structure_factor_coef F
_refine_ls_weighting_details w^-1^=\s^2^(F)+(.03F)^2^
_refine_ls_weighting_scheme calc
_refine_ls_wR_factor_ref 0.0431
_reflns_number_gt 4233
_reflns_number_total 6347
_reflns_threshold_expression F^2^>2.33\s(F^2^)
_cod_database_code 5000323

loop_
_symmetry_equiv_pos_as_xyz
x,y,z
-x,-y,-z

loop_
_atom_site_label
_atom_site_type_symbol
_atom_site_fract_x
_atom_site_fract_y
_atom_site_fract_z
_atom_site_U_iso_or_equiv
_atom_site_adp_type
_atom_site_occupancy
_atom_site_disorder_group
_atom_site_disorder_assembly
FE1 FE 0.17383(6) 0.15537(4) 0.49622(13) 0.0136(3) Uani 1 0 .
FE2 FE 0.21112(6) 0.30575(5) 0.39814(13) 0.0132(3) Uani 1 0 .
CL3 CL 0.20570(10) 0.09421(8) 0.7664(2) 0.0195(5) Uani 1 0 .
CL4 CL 0.16535(11) 0.36928(8) 0.1361(2) 0.0221(5) Uani 1 0 .
O5 O 0.3029(3) 0.1284(2) 0.4017(6) 0.0170(15) Uani 1 0 .
C6 C 0.3490(4) 0.1681(3) 0.3252(9) 0.019(2) Uani 1 0 .
O7 O 0.3237(3) 0.2353(2) 0.3041(6) 0.0165(15) Uani 1 0 .
C8 C 0.4409(4) 0.1308(3) 0.2577(9) 0.017(2) Uani 1 0 .
C9 C 0.4892(4) 0.1668(3) 0.1489(9) 0.019(2) Uani 1 0 .
C10 C 0.5730(5) 0.1317(4) 0.0864(11) 0.026(2) Uani 1 0 .
C11 C 0.6106(4) 0.0608(3) 0.1303(10) 0.022(2) Uani 1 0 .
C12 C 0.5635(5) 0.0257(4) 0.2390(10) 0.023(2) Uani 1 0 .
C13 C 0.4796(4) 0.0601(4) 0.3028(10) 0.024(2) Uani 1 0 .
N14 N 0.1408(3) 0.0548(2) 0.3233(7) 0.0155(17) Uani 1 0 .
C15 C 0.2079(4) 0.0032(3) 0.2557(9) 0.019(2) Uani 1 0 .
C16 C 0.1893(5) -0.0643(3) 0.1719(9) 0.019(2) Uani 1 0 .
C17 C 0.0948(5) -0.0800(4) 0.1528(9) 0.019(2) Uani 1 0 .
C18 C 0.0246(4) -0.0281(3) 0.2199(9) 0.020(2) Uani 1 0 .
C19 C 0.0485(4) 0.0390(3) 0.3050(8) 0.016(2) Uani 1 0 .
C20 C -0.0225(4) 0.0979(3) 0.3812(8) 0.017(2) Uani 1 0 .
C21 C -0.1214(4) 0.0930(3) 0.3502(9) 0.018(2) Uani 1 0 .
C22 C -0.1846(4) 0.1507(3) 0.4203(9) 0.021(2) Uani 1 0 .
C23 C -0.1460(4) 0.2105(3) 0.5215(9) 0.017(2) Uani 1 0 .
C24 C -0.0471(4) 0.2132(3) 0.5499(8) 0.016(2) Uani 1 0 .
N25 N 0.0151(3) 0.1566(3) 0.4812(7) 0.0155(17) Uani 1 0 .
C26 C -0.0068(4) 0.2799(3) 0.6508(9) 0.015(2) Uani 1 0 .
C27 C -0.0208(4) 0.3412(3) 0.5134(9) 0.018(2) Uani 1 0 .
N28 N 0.1332(3) 0.3933(2) 0.5786(7) 0.0133(17) Uani 1 0 .
C29 C 0.0387(4) 0.4016(3) 0.6023(8) 0.017(2) Uani 1 0 .
C30 C -0.0035(4) 0.4616(3) 0.7119(9) 0.020(2) Uani 1 0 .
C31 C 0.0529(5) 0.5142(3) 0.8009(9) 0.021(2) Uani 1 0 .
C32 C 0.1487(5) 0.5056(3) 0.7785(9) 0.021(2) Uani 1 0 .
C33 C 0.1876(4) 0.4446(3) 0.6671(9) 0.017(2) Uani 1 0 .
C34 C 0.2908(4) 0.4329(3) 0.6404(9) 0.018(2) Uani 1 0 .
C35 C 0.3577(5) 0.4796(4) 0.7291(11) 0.026(3) Uani 1 0 .
C36 C 0.4505(5) 0.4665(4) 0.6879(11) 0.029(3) Uani 1 0 .
C37 C 0.4769(5) 0.4090(4) 0.5601(10) 0.025(2) Uani 1 0 .
C38 C 0.4090(5) 0.3639(4) 0.4792(10) 0.021(2) Uani 1 0 .
N39 N 0.3181(3) 0.3743(3) 0.5200(7) 0.0170(18) Uani 1 0 .
O40 O 0.2219(3) 0.2467(2) 0.6230(6) 0.0160(14) Uani 1 0 .
C41 C 0.2981(5) 0.2497(4) 0.7813(10) 0.024(3) Uani 1 0 .
O42 O 0.1277(3) 0.2287(2) 0.3057(6) 0.0159(14) Uani 1 0 .
C43 C 0.0782(6) 0.2136(4) 0.1183(11) 0.024(3) Uani 1 0 .
FE44 FE 0.32504(7) 0.68832(5) 1.11110(14) 0.0225(3) Uani 1 0 .
CL45 CL 0.27864(12) 0.59659(9) 1.2295(3) 0.0323(6) Uani 1 0 .
CL46 CL 0.19219(14) 0.74117(10) 0.9455(3) 0.0379(7) Uani 1 0 .
CL47 CL 0.38355(11) 0.76737(9) 1.3384(2) 0.0248(6) Uani 1 0 .
CL48 CL 0.43516(14) 0.65026(9) 0.9249(3) 0.0374(7) Uani 1 0 .
H1 H 0.465(4) 0.208(3) 0.103(8) 0.008(15) Uiso 1 0 .
H2 H 0.591(5) 0.146(4) 0.007(10) 0.03(2) Uiso 1 0 .
H3 H 0.670(5) 0.038(4) 0.081(9) 0.04(2) Uiso 1 0 .
H4 H 0.585(5) -0.016(4) 0.266(10) 0.03(2) Uiso 1 0 .
H5 H 0.453(4) 0.037(3) 0.383(9) 0.026(18) Uiso 1 0 .
H6 H 0.273(4) 0.012(3) 0.271(7) 0.000(13) Uiso 1 0 .
H7 H 0.240(4) -0.098(3) 0.138(9) 0.026(18) Uiso 1 0 .
H8 H 0.089(4) -0.117(3) 0.096(9) 0.015(19) Uiso 1 0 .
H9 H -0.033(4) -0.037(3) 0.213(7) 0.003(14) Uiso 1 0 .
H10 H -0.144(4) 0.056(3) 0.277(8) 0.004(14) Uiso 1 0 .
H11 H -0.254(4) 0.148(3) 0.385(8) 0.012(15) Uiso 1 0 .
H12 H -0.185(4) 0.250(3) 0.563(8) 0.008(15) Uiso 1 0 .
H13 H -0.039(3) 0.296(2) 0.759(6) 0.016(10) Uiso 1 0 .
H14 H 0.065(3) 0.268(2) 0.718(7) 0.006(12) Uiso 1 0 .
H15 H -0.004(4) 0.327(3) 0.386(9) 0.024(18) Uiso 1 0 .
H16 H -0.083(4) 0.360(3) 0.486(7) 0.004(13) Uiso 1 0 .
H17 H -0.072(4) 0.467(3) 0.714(7) 0.002(13) Uiso 1 0 .
H18 H 0.027(4) 0.555(3) 0.870(8) 0.010(15) Uiso 1 0 .
H19 H 0.186(4) 0.536(3) 0.834(8) 0.004(15) Uiso 1 0 .
H20 H 0.342(4) 0.510(3) 0.818(9) 0.015(17) Uiso 1 0 .
H21 H 0.495(4) 0.494(3) 0.747(9) 0.020(17) Uiso 1 0 .
H22 H 0.533(4) 0.400(3) 0.519(8) 0.008(15) Uiso 1 0 .
H23 H 0.421(3) 0.331(3) 0.409(7) 0.015(13) Uiso 1 0 .
H24 H 0.288(4) 0.229(3) 0.873(9) 0.020(19) Uiso 1 0 .
H25 H 0.358(5) 0.238(4) 0.756(9) 0.03(2) Uiso 1 0 .
H26 H 0.294(4) 0.299(4) 0.839(9) 0.021(18) Uiso 1 0 .
H27 H 0.032(5) 0.255(4) 0.073(9) 0.029(19) Uiso 1 0 .
H28 H 0.110(7) 0.187(5) 0.055(13) 0.08(4) Uiso 1 0 .
H29 H 0.037(6) 0.176(5) 0.114(12) 0.07(3) Uiso 1 0 .

loop_
_atom_type_symbol
_atom_type_description
_atom_type_scat_dispersion_real
_atom_type_scat_dispersion_imag
_atom_type_scat_source
FE Fe 0.301 0.845 'International Tables Vol. IV (1974) Table 2.2B'
CL Cl 0.132 0.159 'International Tables Vol. IV (1974) Table 2.2B'
O O 0.008 0.006 'International Tables Vol. IV (1974) Table 2.2B'
N N 0.004 0.003 'International Tables Vol. IV (1974) Table 2.2B'
C C 0.002 0.002 'International Tables Vol. IV (1974) Table 2.2B'
H H 0 0 'International Tables Vol. IV (1974) Table 2.2B'
